data_2234199
loop_
_publ_author_name
'Liu, Ming-Liang'

_publ_section_title
;
 2-Trifluoromethyl-1<i>H</i>-benzimidazol-3-ium nitrate
;
_journal_coeditor_code GO2046
_journal_issue 4
_journal_name_full 'Acta Crystallographica Section E'
_journal_page_first o1012
_journal_paper_doi 10.1107/S1600536812009415
_journal_volume 68
_journal_year 2012
_chemical_formula_iupac 'C8 H6 F3 N2 +, N O3 -'
_chemical_formula_moiety 'C8 H6 F3 N2 +, N O3 -'
_chemical_formula_sum 'C8 H6 F3 N3 O3'
_chemical_formula_weight 249.16
_chemical_name_systematic
;
2-Trifluoromethyl-1<i>H</i>-benzimidazol-3-ium nitrate
;
_space_group_IT_number 2
_symmetry_cell_setting triclinic
_symmetry_space_group_name_Hall '-P 1'
_symmetry_space_group_name_H-M 'P -1'
_atom_sites_solution_hydrogens geom
_atom_sites_solution_primary direct
_atom_sites_solution_secondary difmap
_audit_creation_method SHELXL-97
_cell_angle_alpha 61.53(3)
_cell_angle_beta 71.18(3)
_cell_angle_gamma 82.41(3)
_cell_formula_units_Z 2
_cell_length_a 7.2745(15)
_cell_length_b 9.0962(18)
_cell_length_c 9.4502(19)
_cell_measurement_temperature 293(2)
_cell_measurement_theta_max 25.00
_cell_measurement_theta_min 3.29
_cell_volume 520.1(3)
_computing_cell_refinement 'CrystalClear (Rigaku, 2005)'
_computing_data_collection 'CrystalClear (Rigaku, 2005)'
_computing_data_reduction 'CrystalClear (Rigaku, 2005)'
_computing_molecular_graphics 'PLATON (Spek, 2009)'
_computing_publication_material 'SHELXTL (Sheldrick, 2008)'
_computing_structure_refinement 'SHELXL97 (Sheldrick, 2008)'
_computing_structure_solution 'SHELXS97 (Sheldrick, 2008)'
_diffrn_ambient_temperature 293(2)
_diffrn_measured_fraction_theta_full 0.997
_diffrn_measured_fraction_theta_max 0.997
_diffrn_measurement_device_type 'Rigaku SCXmini'
_diffrn_measurement_method CCD_Profile_fitting
_diffrn_radiation_monochromator graphite
_diffrn_radiation_source 'fine-focus sealed tube'
_diffrn_radiation_type MoK\a
_diffrn_radiation_wavelength 0.71073
_diffrn_reflns_av_R_equivalents 0.0000
_diffrn_reflns_av_sigmaI/netI 0.0915
_diffrn_reflns_limit_h_max 8
_diffrn_reflns_limit_h_min -8
_diffrn_reflns_limit_k_max 10
_diffrn_reflns_limit_k_min -10
_diffrn_reflns_limit_l_max 11
_diffrn_reflns_limit_l_min -9
_diffrn_reflns_number 1828
_diffrn_reflns_theta_full 25.00
_diffrn_reflns_theta_max 25.00
_diffrn_reflns_theta_min 3.29
_exptl_absorpt_coefficient_mu 0.156
_exptl_absorpt_correction_T_max 0.9694
_exptl_absorpt_correction_T_min 0.9694
_exptl_absorpt_correction_type multi-scan
_exptl_absorpt_process_details '(CrystalClear; Rigaku, 2005)'
_exptl_crystal_colour colourless
_exptl_crystal_density_diffrn 1.591
_exptl_crystal_density_method 'not measured'
_exptl_crystal_description block
_exptl_crystal_F_000 252
_exptl_crystal_size_max 0.20
_exptl_crystal_size_mid 0.20
_exptl_crystal_size_min 0.20
_refine_diff_density_max 0.234
_refine_diff_density_min -0.274
_refine_ls_extinction_method none
_refine_ls_goodness_of_fit_ref 1.006
_refine_ls_hydrogen_treatment constr
_refine_ls_matrix_type full
_refine_ls_number_parameters 183
_refine_ls_number_reflns 1828
_refine_ls_number_restraints 0
_refine_ls_restrained_S_all 1.006
_refine_ls_R_factor_all 0.1435
_refine_ls_R_factor_gt 0.0716
_refine_ls_shift/su_max 0.000
_refine_ls_shift/su_mean 0.000
_refine_ls_structure_factor_coef Fsqd
_refine_ls_weighting_details 'calc w=1/[\s^2^(Fo^2^)+(0.1061P)^2^+0.0000P] where P=(Fo^2^+2Fc^2^)/3'
_refine_ls_weighting_scheme calc
_refine_ls_wR_factor_gt 0.1880
_refine_ls_wR_factor_ref 0.2273
_reflns_number_gt 910
_reflns_number_total 1828
_reflns_threshold_expression I>2sigma(I)
_cod_data_source_file go2046.cif
_cod_data_source_block I
_cod_database_code 2234199
_cod_database_fobs_code 2234199

loop_
_symmetry_equiv_pos_as_xyz
'x, y, z'
'-x, -y, -z'

loop_
_atom_site_type_symbol
_atom_site_label
_atom_site_fract_x
_atom_site_fract_y
_atom_site_fract_z
_atom_site_U_iso_or_equiv
_atom_site_adp_type
_atom_site_calc_flag
_atom_site_refinement_flags
_atom_site_occupancy
_atom_site_symmetry_multiplicity
_atom_site_disorder_assembly
_atom_site_disorder_group
N N2 0.2477(5) 0.3645(4) 0.4631(4) 0.0551(10) Uani d . 1 1 . .
H H2A 0.2479 0.4361 0.4981 0.066 Uiso calc R 1 1 . .
O O2 0.2968(6) 0.7956(4) 0.5882(4) 0.0824(12) Uani d . 1 1 . .
O O1 0.2843(6) 0.5588(4) 0.5979(5) 0.0849(12) Uani d . 1 1 . .
N N3 0.2467(5) 0.1269(4) 0.4602(4) 0.0541(10) Uani d . 1 1 . .
H H3A 0.2470 0.0209 0.4932 0.065 Uiso calc R 1 1 . .
N N1 0.2547(6) 0.7095(5) 0.5303(5) 0.0586(11) Uani d . 1 1 . .
O O3 0.1883(5) 0.7778(5) 0.4106(5) 0.0839(12) Uani d . 1 1 . .
F F1 0.343(3) -0.0238(12) 0.7647(14) 0.104(7) Uani d P 0.58(2) 1 A 1
F F2 0.331(4) 0.1984(11) 0.7662(17) 0.108(7) Uani d P 0.58(2) 1 A 1
F F3 0.0708(17) 0.077(4) 0.8311(11) 0.166(11) Uani d P 0.58(2) 1 A 1
F F1' 0.396(2) 0.077(7) 0.7605(16) 0.187(17) Uani d P 0.42(2) 1 A 2
F F2' 0.144(5) 0.1946(18) 0.8128(15) 0.110(8) Uani d P 0.42(2) 1 A 2
F F3' 0.132(4) -0.0270(19) 0.8115(17) 0.107(8) Uani d P 0.42(2) 1 A 2
C C2 0.2467(6) 0.2011(5) 0.5524(6) 0.0531(12) Uani d . 1 1 A .
C C3 0.2462(7) 0.2518(5) 0.3017(5) 0.0523(12) Uani d . 1 1 . .
C C8 0.2483(6) 0.4019(5) 0.3024(5) 0.0520(12) Uani d . 1 1 . .
C C7 0.2462(7) 0.5527(6) 0.1610(6) 0.0681(14) Uani d . 1 1 . .
H H7 0.2462 0.6545 0.1619 0.082 Uiso calc R 1 1 . .
C C5 0.2441(8) 0.3936(8) 0.0199(6) 0.0781(16) Uani d . 1 1 . .
H H5 0.2447 0.3947 -0.0791 0.094 Uiso calc R 1 1 . .
C C6 0.2442(8) 0.5454(7) 0.0225(7) 0.0778(16) Uani d . 1 1 . .
H H6 0.2428 0.6445 -0.0741 0.093 Uiso calc R 1 1 . .
C C1 0.2396(12) 0.1092(7) 0.7352(7) 0.0659(14) Uani d . 1 1 . .
C C4 0.2431(8) 0.2420(7) 0.1588(6) 0.0698(15) Uani d . 1 1 . .
H H4 0.2405 0.1405 0.1580 0.084 Uiso calc R 1 1 . .

loop_
_atom_site_aniso_label
_atom_site_aniso_U_11
_atom_site_aniso_U_22
_atom_site_aniso_U_33
_atom_site_aniso_U_12
_atom_site_aniso_U_13
_atom_site_aniso_U_23
N2 0.073(3) 0.041(2) 0.063(2) 0.0001(18) -0.026(2) -0.029(2)
O2 0.130(3) 0.050(2) 0.090(3) 0.009(2) -0.050(2) -0.041(2)
O1 0.140(3) 0.042(2) 0.093(3) 0.010(2) -0.050(2) -0.0389(19)
N3 0.071(3) 0.038(2) 0.060(2) -0.0001(17) -0.019(2) -0.0276(19)
N1 0.071(3) 0.051(3) 0.060(3) -0.005(2) -0.015(2) -0.031(2)
O3 0.097(3) 0.085(3) 0.081(3) 0.003(2) -0.045(2) -0.036(2)
F1 0.20(2) 0.049(5) 0.082(5) 0.045(7) -0.079(9) -0.028(4)
F2 0.21(2) 0.068(5) 0.084(6) -0.002(6) -0.088(10) -0.037(4)
F3 0.094(7) 0.26(3) 0.055(5) -0.013(14) 0.003(5) -0.021(12)
F1' 0.094(11) 0.33(4) 0.063(7) 0.00(2) -0.033(7) -0.02(2)
F2' 0.19(3) 0.076(8) 0.065(7) 0.019(9) -0.025(10) -0.044(6)
F3' 0.18(2) 0.066(7) 0.063(7) -0.045(9) -0.021(9) -0.015(5)
C2 0.063(3) 0.041(3) 0.060(3) 0.003(2) -0.022(2) -0.025(2)
C3 0.065(3) 0.043(3) 0.054(3) 0.003(2) -0.024(2) -0.023(2)
C8 0.058(3) 0.048(3) 0.055(3) 0.001(2) -0.022(2) -0.025(2)
C7 0.079(4) 0.052(3) 0.071(3) 0.000(2) -0.025(3) -0.024(3)
C5 0.087(4) 0.093(4) 0.051(3) 0.005(3) -0.026(3) -0.028(3)
C6 0.104(5) 0.059(3) 0.066(3) 0.000(3) -0.040(3) -0.016(3)
C1 0.093(5) 0.053(4) 0.059(4) 0.003(3) -0.028(4) -0.029(3)
C4 0.082(4) 0.075(4) 0.068(3) 0.002(3) -0.025(3) -0.044(3)

loop_
_atom_type_symbol
_atom_type_description
_atom_type_scat_dispersion_real
_atom_type_scat_dispersion_imag
_atom_type_scat_source
C C 0.0033 0.0016 'International Tables Vol C Tables 4.2.6.8 and 6.1.1.4'
H H 0.0000 0.0000 'International Tables Vol C Tables 4.2.6.8 and 6.1.1.4'
N N 0.0061 0.0033 'International Tables Vol C Tables 4.2.6.8 and 6.1.1.4'
O O 0.0106 0.0060 'International Tables Vol C Tables 4.2.6.8 and 6.1.1.4'
F F 0.0171 0.0103 'International Tables Vol C Tables 4.2.6.8 and 6.1.1.4'

loop_
_geom_angle_atom_site_label_1
_geom_angle_atom_site_label_2
_geom_angle_atom_site_label_3
_geom_angle
C2 N2 C8 108.3(3)
C2 N2 H2A 125.9
C8 N2 H2A 125.9
C2 N3 C3 107.4(3)
C2 N3 H3A 126.3
C3 N3 H3A 126.3
O3 N1 O1 123.2(4)
O3 N1 O2 119.6(4)
O1 N1 O2 117.2(4)
N2 C2 N3 110.6(4)
N2 C2 C1 125.0(4)
N3 C2 C1 124.3(4)
C8 C3 N3 107.3(4)
C8 C3 C4 122.1(4)
N3 C3 C4 130.6(4)
C3 C8 N2 106.5(4)
C3 C8 C7 121.4(4)
N2 C8 C7 132.1(4)
C6 C7 C8 117.2(5)
C6 C7 H7 121.4
C8 C7 H7 121.4
C4 C5 C6 122.3(5)
C4 C5 H5 118.9
C6 C5 H5 118.9
C7 C6 C5 121.8(5)
C7 C6 H6 119.1
C5 C6 H6 119.1
F1' C1 F3 132.5(9)
F1' C1 F1 48(2)
F3 C1 F1 112.0(13)
F1' C1 F2 55(2)
F3 C1 F2 110.2(11)
F1 C1 F2 102.3(10)
F1' C1 F2' 108.7(16)
F3 C1 F2' 54.6(9)
F1 C1 F2' 139.1(9)
F2 C1 F2' 59.5(9)
F1' C1 F3' 110.3(19)
F3 C1 F3' 49.3(11)
F1 C1 F3' 67.9(9)
F2 C1 F3' 141.3(8)
F2' C1 F3' 102.4(12)
F1' C1 C2 115.1(8)
F3 C1 C2 112.3(7)
F1 C1 C2 110.6(6)
F2 C1 C2 108.9(6)
F2' C1 C2 110.0(7)
F3' C1 C2 109.6(7)
C5 C4 C3 115.1(5)
C5 C4 H4 122.4
C3 C4 H4 122.4

loop_
_geom_bond_atom_site_label_1
_geom_bond_atom_site_label_2
_geom_bond_distance
N2 C2 1.314(5)
N2 C8 1.388(5)
N2 H2A 0.8600
O2 N1 1.260(4)
O1 N1 1.228(5)
N3 C2 1.333(5)
N3 C3 1.384(5)
N3 H3A 0.8600
N1 O3 1.226(5)
F1 C1 1.295(12)
F2 C1 1.297(12)
F3 C1 1.240(10)
F1' C1 1.206(14)
F2' C1 1.303(13)
F3' C1 1.309(15)
C2 C1 1.504(6)
C3 C8 1.371(6)
C3 C4 1.402(6)
C8 C7 1.388(6)
C7 C6 1.346(7)
C7 H7 0.9300
C5 C4 1.377(7)
C5 C6 1.393(8)
C5 H5 0.9300
C6 H6 0.9300
C4 H4 0.9300

loop_
_geom_hbond_atom_site_label_D
_geom_hbond_atom_site_label_H
_geom_hbond_atom_site_label_A
_geom_hbond_site_symmetry_A
_geom_hbond_distance_DH
_geom_hbond_distance_HA
_geom_hbond_distance_DA
_geom_hbond_angle_DHA
N2 H2A O1 . 0.86 1.86 2.703(5) 168
N3 H3A O2 1_545 0.86 1.84 2.682(5) 165

loop_
_geom_torsion_atom_site_label_1
_geom_torsion_atom_site_label_2
_geom_torsion_atom_site_label_3
_geom_torsion_atom_site_label_4
_geom_torsion
C8 N2 C2 N3 0.0(5)
C8 N2 C2 C1 -178.0(5)
C3 N3 C2 N2 -0.5(5)
C3 N3 C2 C1 177.6(5)
C2 N3 C3 C8 0.7(5)
C2 N3 C3 C4 -178.9(5)
N3 C3 C8 N2 -0.7(5)
C4 C3 C8 N2 179.0(4)
N3 C3 C8 C7 -179.3(4)
C4 C3 C8 C7 0.4(7)
C2 N2 C8 C3 0.4(5)
C2 N2 C8 C7 178.8(5)
C3 C8 C7 C6 -0.7(8)
N2 C8 C7 C6 -178.8(5)
C8 C7 C6 C5 0.0(8)
C4 C5 C6 C7 1.0(9)
N2 C2 C1 F1' -92(3)
N3 C2 C1 F1' 90(3)
N2 C2 C1 F3 90(2)
N3 C2 C1 F3 -88(2)
N2 C2 C1 F1 -144.3(11)
N3 C2 C1 F1 38.0(13)
N2 C2 C1 F2 -32.6(16)
N3 C2 C1 F2 149.7(13)
N2 C2 C1 F2' 31(2)
N3 C2 C1 F2' -146.9(18)
N2 C2 C1 F3' 142.8(16)
N3 C2 C1 F3' -35.0(17)
C6 C5 C4 C3 -1.2(8)
C8 C3 C4 C5 0.5(7)
N3 C3 C4 C5 -179.8(5)
